data_1570805
loop_
_publ_author_name
'Lv, Youming'
'Ye, Hebo'
'You, Lei'

_publ_section_title
;
 Multiple control of azoquinoline based molecular photoswitches.
;
_journal_issue 9
_journal_name_full 'Chemical science'
_journal_page_first 3290
_journal_page_last 3299
_journal_paper_doi 10.1039/d3sc05879d
_journal_volume 15
_journal_year 2024
_chemical_formula_moiety 'C H3 O3 S, C16.55 H11.1 N3 O2.55'
_chemical_formula_sum 'C18 H15 N3 O6 S'
_chemical_formula_weight 401.39
_space_group_crystal_system triclinic
_space_group_IT_number 2
_space_group_name_Hall '-P 1'
_space_group_name_H-M_alt 'P -1'
_atom_sites_solution_hydrogens mixed
_audit_creation_date 2023-09-26
_audit_creation_method
;
Olex2 1.5
(compiled 2022.04.07 svn.rca3783a0 for OlexSys, GUI svn.r6498)
;
_audit_update_record
;
2023-11-02 deposited with the CCDC.	2024-01-18 downloaded from the CCDC.
;
_cell_angle_alpha 91.395(6)
_cell_angle_beta 104.674(6)
_cell_angle_gamma 99.577(5)
_cell_formula_units_Z 2
_cell_length_a 9.1825(5)
_cell_length_b 9.2868(7)
_cell_length_c 10.5049(8)
_cell_measurement_reflns_used 6131
_cell_measurement_temperature 100(2)
_cell_measurement_theta_max 51.6710
_cell_measurement_theta_min 3.3480
_cell_volume 852.44(11)
_computing_molecular_graphics 'Olex2 1.5 (Dolomanov et al., 2009)'
_computing_publication_material 'Olex2 1.5 (Dolomanov et al., 2009)'
_computing_structure_refinement 'SHELXL-2018/3 (Sheldrick, 2018)'
_computing_structure_solution 'SHELXT 2018/2 (Sheldrick, 2018)'
_diffrn_ambient_temperature 100(2)
_diffrn_measured_fraction_theta_full 0.991
_diffrn_measured_fraction_theta_max 0.962
_diffrn_measurement_device_type 'ROD, Synergy Custom system, HyPix'
_diffrn_radiation_type GaK\a
_diffrn_radiation_wavelength 1.3405
_diffrn_reflns_av_R_equivalents 0.0710
_diffrn_reflns_av_unetI/netI 0.0781
_diffrn_reflns_Laue_measured_fraction_full 0.991
_diffrn_reflns_Laue_measured_fraction_max 0.962
_diffrn_reflns_limit_h_max 11
_diffrn_reflns_limit_h_min -10
_diffrn_reflns_limit_k_max 11
_diffrn_reflns_limit_k_min -11
_diffrn_reflns_limit_l_max 13
_diffrn_reflns_limit_l_min -13
_diffrn_reflns_number 9330
_diffrn_reflns_point_group_measured_fraction_full 0.991
_diffrn_reflns_point_group_measured_fraction_max 0.962
_diffrn_reflns_theta_full 53.543
_diffrn_reflns_theta_max 59.826
_diffrn_reflns_theta_min 3.791
_exptl_absorpt_coefficient_mu 1.366
_exptl_crystal_colour red
_exptl_crystal_density_diffrn 1.564
_exptl_crystal_description granular
_exptl_crystal_F_000 416
_refine_diff_density_max 0.623
_refine_diff_density_min -0.524
_refine_diff_density_rms 0.102
_refine_ls_extinction_method none
_refine_ls_goodness_of_fit_ref 1.073
_refine_ls_hydrogen_treatment mixed
_refine_ls_matrix_type full
_refine_ls_number_parameters 276
_refine_ls_number_reflns 3685
_refine_ls_number_restraints 83
_refine_ls_restrained_S_all 1.068
_refine_ls_R_factor_all 0.1060
_refine_ls_R_factor_gt 0.0657
_refine_ls_shift/su_max 0.012
_refine_ls_shift/su_mean 0.001
_refine_ls_structure_factor_coef Fsqd
_refine_ls_weighting_details 'w=1/[\s^2^(Fo^2^)+(0.1368P)^2^+0.3953P] where P=(Fo^2^+2Fc^2^)/3'
_refine_ls_weighting_scheme calc
_refine_ls_wR_factor_gt 0.1984
_refine_ls_wR_factor_ref 0.2205
_reflns_Friedel_coverage 0.000
_reflns_number_gt 2740
_reflns_number_total 3685
_reflns_threshold_expression 'I > 2\s(I)'
_cod_data_source_file d3sc05879d2.cif
_cod_data_source_block E-1-H
_cod_depositor_comments 'Adding full bibliography for 1570804--1570808.cif.'
_cod_database_code 1570805
_shelx_shelxl_version_number 2018/3
_shelx_space_group_comment
;
The symmetry employed for this shelxl refinement is uniquely defined
by the following loop, which should always be used as a source of
symmetry information in preference to the above space-group names.
They are only intended as comments.
;
_olex2_refinement_description
;
1. Restrained distances
 C00S-O2
 with sigma of 0.02
 O004-C00S
 with sigma of 0.02
 C00M-C00S
 with sigma of 0.02
 C00S-O2
 with sigma of 0.02
2. Rigid bond restraints
 All non-hydrogen atoms
 with sigma for 1-2 distances of 0.001 and sigma for 1-3 distances of 0.001
3. Others
 Fixed Sof: C00S(0.55) H00S(0.55) O2(0.55) H2(0.55) O2A(0.45) H2A(0.45)
 C00T(0.45) H00T(0.45)
4.a Ternary CH refined with riding coordinates:
 C00S(H00S)
4.b Aromatic/amide H refined with riding coordinates:
 C00D(H00D), C00H(H00H), C00I(H00I), C00J(H00J), C00K(H00K), C00L(H00L),
 C00N(H00N), C00O(H00O), C00P(H00P)
4.c Tetrahedral OH refined with riding coordinates:
 O2(H2)
4.d Idealised Me refined as rotating group:
 C00R(H00A,H00B,H00C)
;
_olex2_submission_special_instructions 'No special instructions were received'

loop_
_space_group_symop_operation_xyz
'x, y, z'
'-x, -y, -z'

loop_
_atom_site_label
_atom_site_type_symbol
_atom_site_fract_x
_atom_site_fract_y
_atom_site_fract_z
_atom_site_U_iso_or_equiv
_atom_site_adp_type
_atom_site_occupancy
_atom_site_site_symmetry_order
_atom_site_calc_flag
_atom_site_refinement_flags_posn
_atom_site_refinement_flags_adp
_atom_site_refinement_flags_occupancy
_atom_site_disorder_assembly
_atom_site_disorder_group
S001 S 0.77373(9) 1.06127(8) 0.15939(8) 0.0337(3) Uani 1 1 d . U . . .
O002 O 0.4304(2) 0.7304(2) 0.5228(2) 0.0333(5) Uani 1 1 d . U . . .
O003 O 0.7191(3) 0.9217(3) 0.0817(2) 0.0390(6) Uani 1 1 d . U . . .
O004 O 0.5271(3) 0.7539(3) 0.3480(3) 0.0419(6) Uani 1 1 d D U . . .
O005 O 0.8798(3) 1.0461(3) 0.2869(2) 0.0389(5) Uani 1 1 d . U . . .
N006 N 0.0978(3) 0.3391(3) 0.4949(3) 0.0284(5) Uani 1 1 d . U . . .
N007 N 0.2027(3) 0.4406(3) 0.4838(3) 0.0283(5) Uani 1 1 d . U . . .
O008 O 0.8342(3) 1.1759(3) 0.0869(3) 0.0560(8) Uani 1 1 d . U . . .
N009 N -0.1218(3) 0.1232(3) 0.5349(3) 0.0274(5) Uani 1 1 d . U . . .
C00A C -0.0970(4) 0.2219(3) 0.7528(3) 0.0290(6) Uani 1 1 d . U . . .
C00B C -0.0533(3) 0.2295(3) 0.6335(3) 0.0251(5) Uani 1 1 d . U . . .
C00C C 0.0579(3) 0.3478(3) 0.6155(3) 0.0262(5) Uani 1 1 d . U . . .
C00D C 0.1835(3) 0.3152(3) 0.2671(3) 0.0282(6) Uani 1 1 d . U . . .
H00D H 0.105379 0.239681 0.278640 0.034 Uiso 1 1 calc R U . . .
C00E C 0.2440(3) 0.4296(3) 0.3638(3) 0.0271(6) Uani 1 1 d . U . . .
C00F C 0.4358(3) 0.6808(3) 0.4184(3) 0.0299(6) Uani 1 1 d . U . . .
C00G C 0.3544(3) 0.5424(3) 0.3398(3) 0.0292(6) Uani 1 1 d . U . . .
C00H C -0.2283(3) 0.0126(3) 0.5473(3) 0.0298(6) Uani 1 1 d . U . . .
H00H H -0.273535 -0.058622 0.475615 0.036 Uiso 1 1 calc R U . . .
C00I C 0.2351(4) 0.3090(3) 0.1539(3) 0.0338(7) Uani 1 1 d . U . . .
H00I H 0.194526 0.227525 0.091156 0.041 Uiso 1 1 calc R U . . .
C00J C -0.2748(4) -0.0009(3) 0.6629(4) 0.0333(6) Uani 1 1 d . U . . .
H00J H -0.351583 -0.080169 0.670240 0.040 Uiso 1 1 calc R U . . .
C00K C 0.1164(3) 0.4576(3) 0.7148(3) 0.0292(6) Uani 1 1 d . U . . .
H00K H 0.187862 0.539140 0.702588 0.035 Uiso 1 1 calc R U . . .
C00L C 0.0729(4) 0.4517(3) 0.8330(3) 0.0338(6) Uani 1 1 d . U . . .
H00L H 0.114301 0.529358 0.899537 0.041 Uiso 1 1 calc R U . . .
C00M C 0.4019(4) 0.5360(4) 0.2264(4) 0.0384(8) Uani 1 1 d D U . . .
C00N C -0.0297(4) 0.3340(3) 0.8541(3) 0.0344(7) Uani 1 1 d . U . . .
H00N H -0.055016 0.328426 0.936367 0.041 Uiso 1 1 calc R U . . .
C00O C -0.2087(4) 0.1012(3) 0.7663(3) 0.0337(6) Uani 1 1 d . U . . .
H00O H -0.237202 0.091544 0.846903 0.040 Uiso 1 1 calc R U . . .
C00P C 0.3447(4) 0.4199(4) 0.1312(4) 0.0401(8) Uani 1 1 d . U . . .
H00P H 0.379524 0.416642 0.053593 0.048 Uiso 1 1 calc R U . . .
C00R C 0.6108(4) 1.1119(4) 0.1965(4) 0.0397(7) Uani 1 1 d . U . . .
H00A H 0.536905 1.126382 0.114509 0.060 Uiso 1 1 calc R U . . .
H00B H 0.641515 1.203030 0.253044 0.060 Uiso 1 1 calc R U . . .
H00C H 0.563678 1.034160 0.242526 0.060 Uiso 1 1 calc R U . . .
C00S C 0.5304(7) 0.6613(8) 0.2327(7) 0.0297(10) Uani 0.55 1 d D U P A 1
H00S H 0.631334 0.630435 0.240037 0.036 Uiso 0.55 1 calc R U P A 1
O2 O 0.4837(4) 0.7379(4) 0.1234(4) 0.0305(7) Uani 0.55 1 d . U P A 1
H2 H 0.557340 0.800999 0.115790 0.046 Uiso 0.55 1 calc R U P A 1
O2A O 0.6190(7) 0.6775(6) 0.1794(7) 0.0482(14) Uani 0.45 1 d . U P A 2
H2A H 0.628988 0.589187 0.179523 0.072 Uiso 0.45 1 calc R U P A 2
H009 H -0.105(5) 0.126(4) 0.463(5) 0.043(11) Uiso 1 1 d . . . . .
C00T C 0.4873(11) 0.6903(10) 0.2079(9) 0.0357(18) Uani 0.45 1 d D U P A 2
H00T H 0.422611 0.746734 0.143674 0.043 Uiso 0.45 1 calc R U P A 2

loop_
_atom_site_aniso_label
_atom_site_aniso_U_11
_atom_site_aniso_U_22
_atom_site_aniso_U_33
_atom_site_aniso_U_23
_atom_site_aniso_U_13
_atom_site_aniso_U_12
S001 0.0362(5) 0.0334(4) 0.0297(4) -0.0043(3) 0.0165(3) -0.0101(3)
O002 0.0334(11) 0.0302(10) 0.0344(11) -0.0026(8) 0.0123(9) -0.0044(9)
O003 0.0392(12) 0.0384(10) 0.0378(12) -0.0117(9) 0.0191(9) -0.0099(9)
O004 0.0418(13) 0.0384(11) 0.0435(12) -0.0080(9) 0.0231(10) -0.0156(9)
O005 0.0320(10) 0.0502(13) 0.0334(10) -0.0080(8) 0.0136(7) -0.0015(9)
N006 0.0265(12) 0.0245(11) 0.0338(12) 0.0007(9) 0.0120(10) -0.0021(8)
N007 0.0255(12) 0.0258(11) 0.0336(12) 0.0020(9) 0.0115(10) -0.0010(8)
O008 0.0709(18) 0.0482(12) 0.0451(14) 0.0018(10) 0.0302(13) -0.0233(13)
N009 0.0263(12) 0.0273(11) 0.0290(12) 0.0001(8) 0.0113(10) -0.0007(8)
C00A 0.0321(14) 0.0275(12) 0.0293(13) 0.0027(9) 0.0128(11) 0.0032(9)
C00B 0.0252(13) 0.0234(11) 0.0271(12) 0.0027(8) 0.0088(10) 0.0024(8)
C00C 0.0239(13) 0.0244(12) 0.0303(12) 0.0033(9) 0.0086(10) 0.0019(9)
C00D 0.0260(14) 0.0244(12) 0.0337(14) 0.0016(9) 0.0097(11) -0.0001(9)
C00E 0.0252(13) 0.0246(12) 0.0321(13) 0.0024(9) 0.0105(11) 0.0012(9)
C00F 0.0252(14) 0.0297(12) 0.0337(13) -0.0003(9) 0.0112(11) -0.0028(10)
C00G 0.0255(13) 0.0287(12) 0.0326(14) -0.0005(9) 0.0112(11) -0.0027(9)
C00H 0.0260(14) 0.0265(13) 0.0358(14) 0.0012(10) 0.0101(12) -0.0013(9)
C00I 0.0326(15) 0.0316(13) 0.0349(15) -0.0046(11) 0.0119(13) -0.0040(10)
C00J 0.0305(15) 0.0303(14) 0.0401(16) 0.0052(10) 0.0153(12) -0.0018(10)
C00K 0.0304(14) 0.0229(12) 0.0346(14) 0.0015(9) 0.0107(12) 0.0019(9)
C00L 0.0379(16) 0.0286(13) 0.0351(14) -0.0028(11) 0.0126(13) 0.0023(10)
C00M 0.0401(17) 0.0347(13) 0.0400(16) -0.0050(9) 0.0216(14) -0.0105(11)
C00N 0.0403(17) 0.0344(14) 0.0305(14) -0.0014(10) 0.0163(13) 0.0021(10)
C00O 0.0349(16) 0.0336(14) 0.0352(14) 0.0061(10) 0.0170(13) 0.0009(10)
C00P 0.0407(18) 0.0393(15) 0.0405(17) -0.0081(11) 0.0223(15) -0.0091(12)
C00R 0.0408(13) 0.0392(16) 0.0391(19) -0.0026(13) 0.0127(11) 0.0044(12)
C00S 0.019(3) 0.034(3) 0.037(2) 0.0003(12) 0.012(2) -0.0001(16)
O2 0.0224(18) 0.0279(17) 0.0398(14) 0.0009(14) 0.0111(16) -0.0037(14)
O2A 0.043(3) 0.046(3) 0.065(4) 0.000(2) 0.037(3) -0.002(2)
C00T 0.030(4) 0.037(3) 0.040(2) -0.003(3) 0.020(4) -0.008(3)

loop_
_atom_type_symbol
_atom_type_description
_atom_type_scat_dispersion_real
_atom_type_scat_dispersion_imag
_atom_type_scat_source
C C 0.0137 0.0067 'International Tables Vol C Tables 4.2.6.8 and 6.1.1.4'
H H 0.0000 0.0000 'International Tables Vol C Tables 4.2.6.8 and 6.1.1.4'
N N 0.0241 0.0134 'International Tables Vol C Tables 4.2.6.8 and 6.1.1.4'
O O 0.0389 0.0241 'International Tables Vol C Tables 4.2.6.8 and 6.1.1.4'
S S 0.2925 0.4295 'International Tables Vol C Tables 4.2.6.8 and 6.1.1.4'

loop_
_geom_angle_atom_site_label_1
_geom_angle_atom_site_label_2
_geom_angle_atom_site_label_3
_geom_angle
_geom_angle_site_symmetry_1
_geom_angle_site_symmetry_3
_geom_angle_publ_flag
O003 S001 O005 111.68(15) . . ?
O003 S001 C00R 105.72(15) . . ?
O005 S001 C00R 105.95(16) . . ?
O008 S001 O003 112.79(15) . . ?
O008 S001 O005 112.97(16) . . ?
O008 S001 C00R 107.11(19) . . ?
C00F O004 C00S 111.0(3) . . ?
C00F O004 C00T 111.8(4) . . ?
N007 N006 C00C 114.2(3) . . ?
N006 N007 C00E 113.9(3) . . ?
C00B N009 H009 122(3) . . ?
C00H N009 C00B 122.3(3) . . ?
C00H N009 H009 115(3) . . ?
C00B C00A C00N 119.2(3) . . ?
C00B C00A C00O 118.4(3) . . ?
C00N C00A C00O 122.4(3) . . ?
N009 C00B C00A 118.9(3) . . ?
N009 C00B C00C 120.6(3) . . ?
C00A C00B C00C 120.5(3) . . ?
N006 C00C C00B 115.1(3) . . ?
C00K C00C N006 126.4(3) . . ?
C00K C00C C00B 118.5(3) . . ?
C00E C00D H00D 119.3 . . ?
C00I C00D H00D 119.3 . . ?
C00I C00D C00E 121.4(3) . . ?
C00D C00E N007 124.8(2) . . ?
C00D C00E C00G 117.4(3) . . ?
C00G C00E N007 117.8(3) . . ?
O002 C00F O004 121.5(3) . . ?
O002 C00F C00G 131.3(3) . . ?
O004 C00F C00G 107.2(3) . . ?
C00E C00G C00F 131.1(3) . . ?
C00M C00G C00E 120.4(3) . . ?
C00M C00G C00F 108.5(2) . . ?
N009 C00H H00H 119.4 . . ?
N009 C00H C00J 121.3(3) . . ?
C00J C00H H00H 119.4 . . ?
C00D C00I H00I 119.5 . . ?
C00P C00I C00D 120.9(3) . . ?
C00P C00I H00I 119.5 . . ?
C00H C00J H00J 120.4 . . ?
C00O C00J C00H 119.2(3) . . ?
C00O C00J H00J 120.4 . . ?
C00C C00K H00K 119.3 . . ?
C00C C00K C00L 121.4(3) . . ?
C00L C00K H00K 119.3 . . ?
C00K C00L H00L 119.7 . . ?
C00N C00L C00K 120.6(3) . . ?
C00N C00L H00L 119.7 . . ?
C00G C00M C00P 122.3(3) . . ?
C00G C00M C00S 109.2(4) . . ?
C00G C00M C00T 108.9(4) . . ?
C00P C00M C00S 128.2(4) . . ?
C00P C00M C00T 126.7(4) . . ?
C00A C00N H00N 120.2 . . ?
C00L C00N C00A 119.7(3) . . ?
C00L C00N H00N 120.2 . . ?
C00A C00O H00O 120.0 . . ?
C00J C00O C00A 119.9(3) . . ?
C00J C00O H00O 120.0 . . ?
C00I C00P C00M 117.5(3) . . ?
C00I C00P H00P 121.2 . . ?
C00M C00P H00P 121.2 . . ?
S001 C00R H00A 109.5 . . ?
S001 C00R H00B 109.5 . . ?
S001 C00R H00C 109.5 . . ?
H00A C00R H00B 109.5 . . ?
H00A C00R H00C 109.5 . . ?
H00B C00R H00C 109.5 . . ?
O004 C00S C00M 102.6(4) . . ?
O004 C00S H00S 113.6 . . ?
C00M C00S H00S 113.6 . . ?
O2 C00S O004 106.4(5) . . ?
O2 C00S C00M 106.0(5) . . ?
O2 C00S H00S 113.6 . . ?
C00S O2 H2 109.5 . . ?
C00T O2A H2A 109.5 . . ?
O004 C00T C00M 98.8(5) . . ?
O004 C00T H00T 113.5 . . ?
C00M C00T H00T 113.5 . . ?
O2A C00T O004 107.2(7) . . ?
O2A C00T C00M 109.4(7) . . ?
O2A C00T H00T 113.5 . . ?

loop_
_geom_bond_atom_site_label_1
_geom_bond_atom_site_label_2
_geom_bond_distance
_geom_bond_site_symmetry_2
_geom_bond_publ_flag
S001 O003 1.457(2) . ?
S001 O005 1.468(3) . ?
S001 O008 1.442(2) . ?
S001 C00R 1.770(4) . ?
O002 C00F 1.195(4) . ?
O004 C00F 1.364(4) . ?
O004 C00S 1.478(7) . ?
O004 C00T 1.504(9) . ?
N006 N007 1.262(3) . ?
N006 C00C 1.410(4) . ?
N007 C00E 1.411(4) . ?
N009 C00B 1.363(4) . ?
N009 C00H 1.329(4) . ?
N009 H009 0.80(5) . ?
C00A C00B 1.409(4) . ?
C00A C00N 1.413(4) . ?
C00A C00O 1.424(4) . ?
C00B C00C 1.421(4) . ?
C00C C00K 1.377(4) . ?
C00D H00D 0.9500 . ?
C00D C00E 1.391(4) . ?
C00D C00I 1.390(4) . ?
C00E C00G 1.406(4) . ?
C00F C00G 1.486(4) . ?
C00G C00M 1.372(4) . ?
C00H H00H 0.9500 . ?
C00H C00J 1.388(4) . ?
C00I H00I 0.9500 . ?
C00I C00P 1.385(4) . ?
C00J H00J 0.9500 . ?
C00J C00O 1.368(5) . ?
C00K H00K 0.9500 . ?
C00K C00L 1.398(5) . ?
C00L H00L 0.9500 . ?
C00L C00N 1.381(4) . ?
C00M C00P 1.390(4) . ?
C00M C00S 1.501(7) . ?
C00M C00T 1.557(9) . ?
C00N H00N 0.9500 . ?
C00O H00O 0.9500 . ?
C00P H00P 0.9500 . ?
C00R H00A 0.9800 . ?
C00R H00B 0.9800 . ?
C00R H00C 0.9800 . ?
C00S H00S 1.0000 . ?
C00S O2 1.378(9) . ?
O2 H2 0.8400 . ?
O2A H2A 0.8400 . ?
O2A C00T 1.340(10) . ?
C00T H00T 1.0000 . ?

loop_
_geom_torsion_atom_site_label_1
_geom_torsion_atom_site_label_2
_geom_torsion_atom_site_label_3
_geom_torsion_atom_site_label_4
_geom_torsion
_geom_torsion_site_symmetry_1
_geom_torsion_site_symmetry_2
_geom_torsion_site_symmetry_3
_geom_torsion_site_symmetry_4
_geom_torsion_publ_flag
O002 C00F C00G C00E 1.4(6) . . . . ?
O002 C00F C00G C00M -179.6(4) . . . . ?
O004 C00F C00G C00E -177.8(3) . . . . ?
O004 C00F C00G C00M 1.2(4) . . . . ?
N006 N007 C00E C00D -3.4(5) . . . . ?
N006 N007 C00E C00G 176.6(3) . . . . ?
N006 C00C C00K C00L -177.2(3) . . . . ?
N007 N006 C00C C00B -176.2(3) . . . . ?
N007 N006 C00C C00K 3.4(5) . . . . ?
N007 C00E C00G C00F -2.7(5) . . . . ?
N007 C00E C00G C00M 178.4(3) . . . . ?
N009 C00B C00C N006 -4.6(4) . . . . ?
N009 C00B C00C C00K 175.8(3) . . . . ?
N009 C00H C00J C00O -0.5(5) . . . . ?
C00A C00B C00C N006 176.8(3) . . . . ?
C00A C00B C00C C00K -2.9(5) . . . . ?
C00B N009 C00H C00J -0.5(5) . . . . ?
C00B C00A C00N C00L 2.5(5) . . . . ?
C00B C00A C00O C00J -2.4(5) . . . . ?
C00B C00C C00K C00L 2.4(5) . . . . ?
C00C N006 N007 C00E 178.9(3) . . . . ?
C00C C00K C00L C00N 0.6(5) . . . . ?
C00D C00E C00G C00F 177.3(3) . . . . ?
C00D C00E C00G C00M -1.6(5) . . . . ?
C00D C00I C00P C00M 0.7(6) . . . . ?
C00E C00D C00I C00P -2.5(5) . . . . ?
C00E C00G C00M C00P -0.1(6) . . . . ?
C00E C00G C00M C00S -174.2(4) . . . . ?
C00E C00G C00M C00T 164.6(5) . . . . ?
C00F O004 C00S C00M 12.3(5) . . . . ?
C00F O004 C00S O2 123.4(4) . . . . ?
C00F O004 C00T C00M -20.5(6) . . . . ?
C00F O004 C00T O2A -134.0(5) . . . . ?
C00F C00G C00M C00P -179.2(4) . . . . ?
C00F C00G C00M C00S 6.6(5) . . . . ?
C00F C00G C00M C00T -14.5(5) . . . . ?
C00G C00M C00P C00I 0.6(6) . . . . ?
C00G C00M C00S O004 -11.3(6) . . . . ?
C00G C00M C00S O2 -122.7(5) . . . . ?
C00G C00M C00T O004 20.7(6) . . . . ?
C00G C00M C00T O2A 132.5(6) . . . . ?
C00H N009 C00B C00A 0.0(5) . . . . ?
C00H N009 C00B C00C -178.7(3) . . . . ?
C00H C00J C00O C00A 1.9(5) . . . . ?
C00I C00D C00E N007 -177.1(3) . . . . ?
C00I C00D C00E C00G 2.9(5) . . . . ?
C00K C00L C00N C00A -3.0(5) . . . . ?
C00N C00A C00B N009 -178.2(3) . . . . ?
C00N C00A C00B C00C 0.5(5) . . . . ?
C00N C00A C00O C00J 177.2(3) . . . . ?
C00O C00A C00B N009 1.4(5) . . . . ?
C00O C00A C00B C00C -179.9(3) . . . . ?
C00O C00A C00N C00L -177.1(3) . . . . ?
C00P C00M C00S O004 175.0(4) . . . . ?
C00P C00M C00S O2 63.6(7) . . . . ?
C00P C00M C00T O004 -175.4(4) . . . . ?
C00P C00M C00T O2A -63.6(9) . . . . ?
C00S O004 C00F O002 171.9(4) . . . . ?
C00S O004 C00F C00G -8.8(4) . . . . ?
C00S C00M C00P C00I 173.6(5) . . . . ?
C00T O004 C00F O002 -166.0(5) . . . . ?
C00T O004 C00F C00G 13.3(5) . . . . ?
C00T C00M C00P C00I -161.3(6) . . . . ?
